data_4336043
loop_
_publ_author_name
'Daniel Sykes'
'Simon C. Parker'
'Igor V. Sazanovich'
'Andrew Stephenson'
'Julia A. Weinstein'
'Michael D. Ward'

_publ_contact_author
; 
        Prof. Mike Ward
        Department of Chemistry
        University of Sheffield
        SHEFFIELD
        S3 7HF
;
_publ_contact_author_email m.d.ward@sheffield.ac.uk
_publ_contact_author_fax '0114 2229346'
_publ_section_title
;
 d\\rightarrowf Energy Transfer in Ir(III)/Eu(III) Dyads: Use of a
 Naphthyl Spacer as a Spatial and Energetic "Stepping Stone"
;
_journal_name_full 'Inorganic Chemistry'
_journal_page_first 10500
_journal_page_last 10511
_journal_paper_doi 10.1021/ic401410g
_journal_volume 52
_journal_year 2013
_chemical_formula_sum 'C52 H38 Cl4 F4 Ir N9 O3'
_chemical_formula_weight 1246.91
_chemical_name_systematic
; 
 ? 
;
_space_group_IT_number 14
_symmetry_cell_setting monoclinic
_symmetry_space_group_name_Hall '-P 2ybc'
_symmetry_space_group_name_H-M 'P 1 21/c 1'
_atom_sites_solution_hydrogens geom
_atom_sites_solution_primary direct
_atom_sites_solution_secondary difmap
_audit_creation_method SHELXL-97
_cell_angle_alpha 90.00
_cell_angle_beta 90.0004(12)
_cell_angle_gamma 90.00
_cell_formula_units_Z 4
_cell_length_a 11.6412(3)
_cell_length_b 37.0240(11)
_cell_length_c 11.0781(3)
_cell_measurement_reflns_used 8058
_cell_measurement_temperature 150(2)
_cell_measurement_theta_max 27.48
_cell_measurement_theta_min 2.41
_cell_volume 4774.7(2)
_computing_cell_refinement 'Bruker SAINT'
_computing_data_collection 'Bruker APEX2'
_computing_data_reduction 'Bruker SAINT'
_computing_molecular_graphics 'Bruker SHELXTL'
_computing_publication_material 'Bruker SHELXTL'
_computing_structure_refinement 'SHELXL-97 (Sheldrick, 2008)'
_computing_structure_solution 'SHELXS-97 (Sheldrick, 2008)'
_diffrn_ambient_temperature 150(2)
_diffrn_measured_fraction_theta_full 0.999
_diffrn_measured_fraction_theta_max 0.999
_diffrn_measurement_device_type 'Bruker APEX-II CCD'
_diffrn_measurement_method '\f and \w scans'
_diffrn_radiation_monochromator graphite
_diffrn_radiation_source 'fine-focus sealed tube'
_diffrn_radiation_type MoK\a
_diffrn_radiation_wavelength 0.71073
_diffrn_reflns_av_R_equivalents 0.0321
_diffrn_reflns_av_sigmaI/netI 0.0220
_diffrn_reflns_limit_h_max 14
_diffrn_reflns_limit_h_min -15
_diffrn_reflns_limit_k_max 48
_diffrn_reflns_limit_k_min -47
_diffrn_reflns_limit_l_max 14
_diffrn_reflns_limit_l_min -14
_diffrn_reflns_number 89695
_diffrn_reflns_theta_full 27.48
_diffrn_reflns_theta_max 27.48
_diffrn_reflns_theta_min 2.07
_exptl_absorpt_coefficient_mu 3.092
_exptl_absorpt_correction_T_max 0.7682
_exptl_absorpt_correction_T_min 0.4285
_exptl_absorpt_correction_type multi-scan
_exptl_absorpt_process_details SADABS
_exptl_crystal_colour Yellow
_exptl_crystal_density_diffrn 1.735
_exptl_crystal_description Plate
_exptl_crystal_F_000 2472
_exptl_crystal_size_max 0.33
_exptl_crystal_size_mid 0.25
_exptl_crystal_size_min 0.09
_refine_diff_density_max 0.895
_refine_diff_density_min -1.202
_refine_diff_density_rms 0.080
_refine_ls_extinction_method none
_refine_ls_goodness_of_fit_ref 1.126
_refine_ls_hydrogen_treatment constr
_refine_ls_matrix_type full
_refine_ls_number_parameters 657
_refine_ls_number_reflns 10949
_refine_ls_number_restraints 5
_refine_ls_restrained_S_all 1.126
_refine_ls_R_factor_all 0.0338
_refine_ls_R_factor_gt 0.0273
_refine_ls_shift/su_max 0.001
_refine_ls_shift/su_mean 0.000
_refine_ls_structure_factor_coef Fsqd
_refine_ls_weighting_details 'calc w=1/[\s^2^(Fo^2^)+(0.0164P)^2^+6.7184P] where P=(Fo^2^+2Fc^2^)/3'
_refine_ls_weighting_scheme calc
_refine_ls_wR_factor_gt 0.0527
_refine_ls_wR_factor_ref 0.0544
_reflns_number_gt 9731
_reflns_number_total 10949
_reflns_threshold_expression >2sigma(I)
_cod_data_source_file ic401410g_si_002_5.cif
_cod_data_source_block imw1481p21c
_cod_original_sg_symbol_H-M 'P 1 21/c 1 '
_cod_database_code 4336043

loop_
_symmetry_equiv_pos_as_xyz
'x, y, z'
'-x, y+1/2, -z+1/2'
'-x, -y, -z'
'x, -y-1/2, z-1/2'

loop_
_atom_site_label
_atom_site_type_symbol
_atom_site_fract_x
_atom_site_fract_y
_atom_site_fract_z
_atom_site_U_iso_or_equiv
_atom_site_adp_type
_atom_site_occupancy
_atom_site_symmetry_multiplicity
_atom_site_calc_flag
_atom_site_refinement_flags
_atom_site_disorder_assembly
_atom_site_disorder_group
Ir1 Ir 0.602902(9) 0.149972(3) 0.680012(9) 0.01811(3) Uani 1 1 d . . .
N111 N 0.72330(18) 0.13740(6) 0.82144(19) 0.0208(5) Uani 1 1 d . . .
C112 C 0.7070(2) 0.10567(7) 0.8807(2) 0.0220(5) Uani 1 1 d . . .
C113 C 0.7781(2) 0.09456(8) 0.9739(2) 0.0271(6) Uani 1 1 d . . .
H113 H 0.7656 0.0721 1.0133 0.033 Uiso 1 1 calc R . .
C114 C 0.8675(2) 0.11669(8) 1.0083(3) 0.0292(6) Uani 1 1 d . . .
H114 H 0.9180 0.1096 1.0712 0.035 Uiso 1 1 calc R . .
C115 C 0.8829(2) 0.14947(8) 0.9501(2) 0.0278(6) Uani 1 1 d . . .
H115 H 0.9431 0.1653 0.9739 0.033 Uiso 1 1 calc R . .
C116 C 0.8099(2) 0.15889(7) 0.8571(2) 0.0238(6) Uani 1 1 d . . .
H116 H 0.8212 0.1813 0.8170 0.029 Uiso 1 1 calc R . .
N121 N 0.45535(19) 0.07581(6) 0.7361(2) 0.0220(5) Uani 1 1 d . . .
N122 N 0.54376(19) 0.09900(6) 0.75110(19) 0.0208(5) Uani 1 1 d . . .
C123 C 0.6085(2) 0.08479(7) 0.8400(2) 0.0220(5) Uani 1 1 d . . .
C124 C 0.5616(2) 0.05213(8) 0.8798(3) 0.0259(6) Uani 1 1 d . . .
H124 H 0.5908 0.0366 0.9409 0.031 Uiso 1 1 calc R . .
C125 C 0.4646(2) 0.04725(8) 0.8121(2) 0.0256(6) Uani 1 1 d . . .
H125 H 0.4130 0.0274 0.8174 0.031 Uiso 1 1 calc R . .
C126 C 0.3658(2) 0.08182(7) 0.6467(2) 0.0232(6) Uani 1 1 d . . .
H12A H 0.3474 0.1079 0.6442 0.028 Uiso 1 1 calc R . .
H12B H 0.2956 0.0688 0.6721 0.028 Uiso 1 1 calc R . .
N131 N 0.0470(2) 0.13413(8) -0.3131(2) 0.0384(6) Uani 1 1 d . . .
C132 C 0.1167(2) 0.13970(9) -0.2172(3) 0.0297(7) Uani 1 1 d . . .
C133 C 0.1580(3) 0.17348(9) -0.1879(3) 0.0361(7) Uani 1 1 d . . .
H133 H 0.2060 0.1766 -0.1194 0.043 Uiso 1 1 calc R . .
C134 C 0.1290(3) 0.20279(10) -0.2592(3) 0.0447(8) Uani 1 1 d . . .
H134 H 0.1582 0.2262 -0.2415 0.054 Uiso 1 1 calc R . .
C135 C 0.0567(3) 0.19742(10) -0.3569(3) 0.0436(8) Uani 1 1 d . . .
H135 H 0.0336 0.2171 -0.4065 0.052 Uiso 1 1 calc R . .
C136 C 0.0193(3) 0.16312(10) -0.3800(3) 0.0411(8) Uani 1 1 d . . .
H136 H -0.0294 0.1595 -0.4478 0.049 Uiso 1 1 calc R . .
N141 N 0.2307(2) 0.07615(7) -0.0114(2) 0.0290(5) Uani 1 1 d . . .
N142 N 0.2335(2) 0.10889(7) -0.0657(2) 0.0288(5) Uani 1 1 d . . .
C143 C 0.1442(2) 0.10823(8) -0.1423(3) 0.0280(6) Uani 1 1 d . . .
C144 C 0.0857(3) 0.07522(9) -0.1359(3) 0.0352(7) Uani 1 1 d . . .
H144 H 0.0203 0.0681 -0.1812 0.042 Uiso 1 1 calc R . .
C145 C 0.1425(3) 0.05551(9) -0.0510(3) 0.0346(7) Uani 1 1 d . . .
H145 H 0.1237 0.0318 -0.0245 0.041 Uiso 1 1 calc R . .
C146 C 0.3152(3) 0.06697(9) 0.0795(3) 0.0309(7) Uani 1 1 d . . .
H14A H 0.3890 0.0787 0.0586 0.037 Uiso 1 1 calc R . .
H14B H 0.3278 0.0405 0.0782 0.037 Uiso 1 1 calc R . .
C151 C 0.3992(2) 0.06944(7) 0.5212(2) 0.0215(5) Uani 1 1 d . . .
C152 C 0.4966(2) 0.04994(7) 0.4994(3) 0.0242(6) Uani 1 1 d . . .
H152 H 0.5452 0.0435 0.5649 0.029 Uiso 1 1 calc R . .
C153 C 0.5261(2) 0.03918(7) 0.3814(3) 0.0267(6) Uani 1 1 d . . .
H153 H 0.5940 0.0255 0.3681 0.032 Uiso 1 1 calc R . .
C154 C 0.4579(2) 0.04825(8) 0.2862(3) 0.0255(6) Uani 1 1 d . . .
H154 H 0.4794 0.0412 0.2069 0.031 Uiso 1 1 calc R . .
C155 C 0.3546(2) 0.06825(7) 0.3043(2) 0.0223(5) Uani 1 1 d . . .
C156 C 0.3243(2) 0.07865(7) 0.4238(2) 0.0217(5) Uani 1 1 d . . .
C161 C 0.2812(2) 0.07821(8) 0.2064(2) 0.0255(6) Uani 1 1 d . . .
C162 C 0.1825(2) 0.09721(8) 0.2290(3) 0.0292(6) Uani 1 1 d . . .
H162 H 0.1345 0.1042 0.1636 0.035 Uiso 1 1 calc R . .
C163 C 0.1512(2) 0.10649(8) 0.3475(3) 0.0294(6) Uani 1 1 d . . .
H163 H 0.0815 0.1191 0.3616 0.035 Uiso 1 1 calc R . .
C164 C 0.2197(2) 0.09755(8) 0.4423(3) 0.0252(6) Uani 1 1 d . . .
H164 H 0.1974 0.1040 0.5218 0.030 Uiso 1 1 calc R . .
N211 N 0.6883(2) 0.12339(6) 0.5452(2) 0.0233(5) Uani 1 1 d . . .
C212 C 0.6427(3) 0.12583(7) 0.4320(2) 0.0259(6) Uani 1 1 d . . .
C213 C 0.7007(3) 0.10974(9) 0.3355(3) 0.0353(7) Uani 1 1 d . . .
H213 H 0.6707 0.1118 0.2561 0.042 Uiso 1 1 calc R . .
C214 C 0.8008(3) 0.09095(9) 0.3547(3) 0.0399(8) Uani 1 1 d . . .
H214 H 0.8394 0.0799 0.2887 0.048 Uiso 1 1 calc R . .
C215 C 0.8452(3) 0.08817(8) 0.4694(3) 0.0375(8) Uani 1 1 d . . .
H215 H 0.9143 0.0752 0.4841 0.045 Uiso 1 1 calc R . .
C216 C 0.7860(3) 0.10483(8) 0.5633(3) 0.0303(7) Uani 1 1 d . . .
H216 H 0.8157 0.1030 0.6429 0.036 Uiso 1 1 calc R . .
C221 C 0.4953(2) 0.15948(7) 0.5418(2) 0.0222(6) Uani 1 1 d . . .
C222 C 0.5352(2) 0.14613(8) 0.4288(2) 0.0261(6) Uani 1 1 d . . .
C223 C 0.4695(3) 0.15307(9) 0.3264(2) 0.0320(7) Uani 1 1 d . . .
C224 C 0.3693(3) 0.17262(9) 0.3286(3) 0.0361(8) Uani 1 1 d . . .
H224 H 0.3262 0.1771 0.2573 0.043 Uiso 1 1 calc R . .
C225 C 0.3348(3) 0.18532(9) 0.4391(3) 0.0342(7) Uani 1 1 d . . .
C226 C 0.3934(2) 0.17920(8) 0.5450(3) 0.0273(6) Uani 1 1 d . . .
H226 H 0.3649 0.1883 0.6194 0.033 Uiso 1 1 calc R . .
F227 F 0.50456(18) 0.14057(5) 0.21682(15) 0.0443(5) Uani 1 1 d . . .
F228 F 0.23728(16) 0.20589(6) 0.44282(17) 0.0502(5) Uani 1 1 d . . .
N311 N 0.52133(18) 0.18066(6) 0.80779(19) 0.0189(4) Uani 1 1 d . . .
C312 C 0.5512(2) 0.21634(7) 0.8123(2) 0.0212(5) Uani 1 1 d . . .
C313 C 0.5078(2) 0.23835(8) 0.9037(3) 0.0272(6) Uani 1 1 d . . .
H313 H 0.5281 0.2632 0.9069 0.033 Uiso 1 1 calc R . .
C314 C 0.4352(3) 0.22385(8) 0.9897(3) 0.0313(7) Uani 1 1 d . . .
H314 H 0.4055 0.2386 1.0525 0.038 Uiso 1 1 calc R . .
C315 C 0.4062(2) 0.18792(8) 0.9838(3) 0.0295(6) Uani 1 1 d . . .
H315 H 0.3566 0.1775 1.0424 0.035 Uiso 1 1 calc R . .
C316 C 0.4503(2) 0.16716(8) 0.8912(2) 0.0243(6) Uani 1 1 d . . .
H316 H 0.4294 0.1424 0.8866 0.029 Uiso 1 1 calc R . .
C321 C 0.6689(2) 0.19848(7) 0.6395(2) 0.0185(5) Uani 1 1 d . . .
C322 C 0.6314(2) 0.22684(7) 0.7159(2) 0.0197(5) Uani 1 1 d . . .
C323 C 0.6716(2) 0.26167(7) 0.6939(3) 0.0243(6) Uani 1 1 d . . .
C324 C 0.7465(2) 0.26993(8) 0.6015(3) 0.0259(6) Uani 1 1 d . . .
H324 H 0.7727 0.2939 0.5882 0.031 Uiso 1 1 calc R . .
C325 C 0.7812(2) 0.24181(8) 0.5298(2) 0.0250(6) Uani 1 1 d . . .
C326 C 0.7452(2) 0.20664(7) 0.5456(2) 0.0222(6) Uani 1 1 d . . .
H326 H 0.7720 0.1881 0.4934 0.027 Uiso 1 1 calc R . .
F327 F 0.63692(16) 0.28944(4) 0.76423(17) 0.0377(4) Uani 1 1 d . . .
F328 F 0.85546(15) 0.24939(5) 0.43774(15) 0.0364(4) Uani 1 1 d . . .
O11 O 0.2222(2) 1.00196(6) 0.72560(19) 0.0389(5) Uani 1 1 d . . .
O12 O 0.12400(18) 0.96851(6) 0.8495(2) 0.0366(5) Uani 1 1 d . . .
O13 O 0.30127(18) 0.98172(6) 0.8877(2) 0.0413(6) Uani 1 1 d . . .
N14 N 0.2154(2) 0.98401(6) 0.8208(2) 0.0276(5) Uani 1 1 d . . .
Cl1X Cl 0.1735(2) 0.98222(6) 0.2217(3) 0.0491(6) Uiso 0.588(11) 1 d PD A 1
Cl2X Cl 0.1410(2) 1.00543(7) 0.4709(2) 0.0381(6) Uiso 0.588(11) 1 d PD A 1
C13X C 0.0869(7) 1.0077(3) 0.3217(3) 0.038(3) Uiso 0.588(11) 1 d PD A 1
H13A H 0.0851 1.0332 0.2950 0.045 Uiso 0.588(11) 1 calc PR A 1
H13B H 0.0073 0.9983 0.3201 0.045 Uiso 0.588(11) 1 calc PR A 1
Cl1Y Cl 0.1545(3) 0.98613(8) 0.1896(4) 0.0407(9) Uiso 0.412(11) 1 d PD A 2
Cl2Y Cl 0.1656(4) 0.99943(11) 0.4490(4) 0.0489(9) Uiso 0.412(11) 1 d PD A 2
C13Y C 0.0816(9) 1.0039(6) 0.3167(4) 0.053(6) Uiso 0.412(11) 1 d PD A 2
H13C H 0.0642 1.0297 0.3027 0.063 Uiso 0.412(11) 1 calc PR A 2
H13D H 0.0079 0.9909 0.3276 0.063 Uiso 0.412(11) 1 calc PR A 2
Cl21 Cl -0.08143(7) 0.17074(2) 0.27657(7) 0.03620(17) Uani 1 1 d . . .
Cl22 Cl 0.10354(7) 0.20194(3) 0.13133(8) 0.0476(2) Uani 1 1 d . . .
C23S C 0.0149(3) 0.20700(11) 0.2595(3) 0.0448(9) Uani 1 1 d . . .
H23A H 0.0636 0.2088 0.3325 0.054 Uiso 1 1 calc R . .
H23B H -0.0292 0.2298 0.2523 0.054 Uiso 1 1 calc R . .

loop_
_atom_site_aniso_label
_atom_site_aniso_U_11
_atom_site_aniso_U_22
_atom_site_aniso_U_33
_atom_site_aniso_U_23
_atom_site_aniso_U_13
_atom_site_aniso_U_12
Ir1 0.02239(5) 0.01554(5) 0.01640(5) 0.00002(4) 0.00250(3) -0.00096(4)
N111 0.0214(11) 0.0210(12) 0.0201(11) -0.0008(9) 0.0043(9) 0.0018(9)
C112 0.0246(13) 0.0203(14) 0.0210(13) -0.0013(11) 0.0042(10) 0.0020(11)
C113 0.0321(15) 0.0260(15) 0.0232(14) 0.0022(12) 0.0018(11) 0.0042(12)
C114 0.0296(15) 0.0355(17) 0.0224(14) 0.0003(12) -0.0017(11) 0.0059(13)
C115 0.0240(14) 0.0342(16) 0.0251(14) -0.0079(13) 0.0015(11) -0.0011(12)
C116 0.0243(14) 0.0218(15) 0.0252(14) -0.0028(11) 0.0045(11) -0.0021(11)
N121 0.0243(12) 0.0202(12) 0.0216(11) -0.0013(9) 0.0034(9) -0.0022(9)
N122 0.0253(11) 0.0174(11) 0.0196(11) -0.0001(9) 0.0025(9) -0.0022(9)
C123 0.0267(14) 0.0188(14) 0.0204(13) -0.0005(10) 0.0024(10) 0.0033(11)
C124 0.0312(15) 0.0199(14) 0.0266(14) 0.0048(11) 0.0032(11) 0.0017(12)
C125 0.0304(15) 0.0185(14) 0.0279(14) 0.0022(11) 0.0054(11) -0.0015(11)
C126 0.0236(14) 0.0196(14) 0.0264(14) 0.0002(11) 0.0014(11) -0.0015(11)
N131 0.0374(15) 0.0507(18) 0.0270(13) -0.0029(12) -0.0017(11) 0.0079(13)
C132 0.0218(14) 0.0406(18) 0.0268(15) -0.0022(13) 0.0057(11) 0.0041(12)
C133 0.0263(15) 0.044(2) 0.0383(18) -0.0024(15) -0.0023(13) 0.0025(14)
C134 0.0344(18) 0.042(2) 0.058(2) 0.0035(17) 0.0028(16) 0.0018(15)
C135 0.0385(19) 0.051(2) 0.0412(19) 0.0123(17) 0.0041(15) 0.0116(16)
C136 0.0396(19) 0.058(2) 0.0261(16) 0.0011(15) 0.0003(14) 0.0114(16)
N141 0.0323(13) 0.0311(14) 0.0237(12) -0.0028(10) 0.0011(10) -0.0006(11)
N142 0.0304(13) 0.0313(14) 0.0246(12) 0.0006(10) 0.0029(10) -0.0014(11)
C143 0.0242(14) 0.0350(17) 0.0249(14) -0.0065(12) 0.0041(11) 0.0021(12)
C144 0.0334(17) 0.0359(18) 0.0362(17) -0.0114(14) -0.0032(13) -0.0002(14)
C145 0.0389(17) 0.0282(17) 0.0366(17) -0.0093(13) 0.0021(14) -0.0050(13)
C146 0.0318(16) 0.0326(17) 0.0284(15) -0.0004(13) 0.0025(12) 0.0039(13)
C151 0.0224(13) 0.0169(13) 0.0252(14) -0.0013(11) 0.0022(10) -0.0037(10)
C152 0.0252(14) 0.0194(14) 0.0281(14) 0.0014(11) 0.0007(11) -0.0011(11)
C153 0.0245(14) 0.0204(15) 0.0351(16) -0.0012(12) 0.0065(12) 0.0043(11)
C154 0.0275(14) 0.0217(14) 0.0272(14) -0.0032(12) 0.0071(11) -0.0002(11)
C155 0.0230(13) 0.0173(13) 0.0268(14) -0.0013(11) 0.0033(11) -0.0022(10)
C156 0.0244(13) 0.0158(13) 0.0249(14) -0.0022(10) 0.0033(11) -0.0027(10)
C161 0.0288(15) 0.0216(15) 0.0260(14) -0.0024(11) 0.0022(11) -0.0024(11)
C162 0.0282(15) 0.0292(16) 0.0304(15) 0.0007(12) -0.0039(12) 0.0015(12)
C163 0.0255(14) 0.0264(16) 0.0363(16) -0.0034(13) 0.0001(12) 0.0057(12)
C164 0.0257(14) 0.0239(15) 0.0261(14) -0.0043(11) 0.0050(11) 0.0001(11)
N211 0.0317(13) 0.0155(11) 0.0228(12) -0.0007(9) 0.0094(9) -0.0021(9)
C212 0.0368(16) 0.0191(14) 0.0219(14) -0.0024(11) 0.0054(12) -0.0108(12)
C213 0.0480(19) 0.0313(17) 0.0265(15) -0.0089(13) 0.0110(14) -0.0127(15)
C214 0.053(2) 0.0268(17) 0.0401(19) -0.0131(14) 0.0228(16) -0.0093(15)
C215 0.0461(19) 0.0232(16) 0.0432(19) -0.0011(14) 0.0182(15) 0.0037(14)
C216 0.0380(17) 0.0206(15) 0.0323(16) 0.0010(12) 0.0098(13) 0.0019(12)
C221 0.0283(14) 0.0188(14) 0.0196(13) 0.0037(10) 0.0001(11) -0.0079(11)
C222 0.0346(15) 0.0222(15) 0.0215(13) 0.0006(11) 0.0026(11) -0.0125(12)
C223 0.0440(18) 0.0346(17) 0.0172(13) 0.0025(12) 0.0011(12) -0.0170(14)
C224 0.0391(18) 0.044(2) 0.0252(15) 0.0115(14) -0.0087(13) -0.0132(14)
C225 0.0258(15) 0.0420(19) 0.0349(17) 0.0121(14) -0.0032(12) -0.0032(13)
C226 0.0304(15) 0.0289(16) 0.0225(14) 0.0055(12) 0.0007(11) -0.0052(12)
F227 0.0633(13) 0.0508(12) 0.0187(8) -0.0033(8) 0.0006(8) -0.0115(10)
F228 0.0354(10) 0.0745(15) 0.0407(11) 0.0152(10) -0.0074(8) 0.0101(10)
N311 0.0203(11) 0.0199(12) 0.0165(10) -0.0003(9) -0.0004(8) 0.0011(9)
C312 0.0196(13) 0.0219(14) 0.0221(13) -0.0021(11) -0.0027(10) 0.0006(10)
C313 0.0294(15) 0.0240(15) 0.0283(15) -0.0064(12) 0.0032(12) 0.0001(12)
C314 0.0331(16) 0.0347(18) 0.0259(15) -0.0095(13) 0.0060(12) 0.0030(13)
C315 0.0298(15) 0.0372(18) 0.0215(14) -0.0007(12) 0.0076(11) -0.0005(13)
C316 0.0252(14) 0.0258(15) 0.0219(13) 0.0036(11) 0.0018(11) -0.0006(11)
C321 0.0207(12) 0.0162(13) 0.0186(12) 0.0012(10) -0.0017(10) -0.0010(10)
C322 0.0213(13) 0.0183(13) 0.0195(12) 0.0001(10) -0.0009(10) 0.0002(10)
C323 0.0268(14) 0.0178(14) 0.0283(15) -0.0039(11) -0.0017(11) 0.0010(11)
C324 0.0273(14) 0.0191(14) 0.0313(15) 0.0031(12) -0.0004(12) -0.0049(11)
C325 0.0239(14) 0.0285(16) 0.0225(14) 0.0047(11) 0.0033(11) -0.0038(11)
C326 0.0239(13) 0.0222(14) 0.0207(13) -0.0019(11) 0.0021(10) 0.0001(11)
F327 0.0480(11) 0.0192(9) 0.0459(11) -0.0089(8) 0.0138(9) -0.0020(8)
F328 0.0439(10) 0.0312(10) 0.0341(10) 0.0027(8) 0.0170(8) -0.0093(8)
O11 0.0462(13) 0.0403(13) 0.0301(12) 0.0073(10) 0.0003(10) 0.0026(11)
O12 0.0301(11) 0.0361(13) 0.0434(13) -0.0013(10) 0.0033(10) -0.0026(10)
O13 0.0323(12) 0.0396(14) 0.0519(14) 0.0183(11) -0.0122(10) -0.0055(10)
N14 0.0311(13) 0.0231(13) 0.0287(13) -0.0027(10) 0.0030(10) 0.0017(10)
Cl21 0.0373(4) 0.0362(4) 0.0352(4) 0.0027(3) -0.0024(3) 0.0036(3)
Cl22 0.0369(4) 0.0641(6) 0.0417(5) -0.0094(4) 0.0064(4) -0.0024(4)
C23S 0.0375(18) 0.058(2) 0.0391(19) -0.0121(17) 0.0044(15) -0.0084(16)

loop_
_atom_type_symbol
_atom_type_description
_atom_type_scat_dispersion_real
_atom_type_scat_dispersion_imag
_atom_type_scat_source
C C 0.0033 0.0016 'International Tables Vol C Tables 4.2.6.8 and 6.1.1.4'
H H 0.0000 0.0000 'International Tables Vol C Tables 4.2.6.8 and 6.1.1.4'
N N 0.0061 0.0033 'International Tables Vol C Tables 4.2.6.8 and 6.1.1.4'
O O 0.0106 0.0060 'International Tables Vol C Tables 4.2.6.8 and 6.1.1.4'
F F 0.0171 0.0103 'International Tables Vol C Tables 4.2.6.8 and 6.1.1.4'
Cl Cl 0.1484 0.1585 'International Tables Vol C Tables 4.2.6.8 and 6.1.1.4'
Ir Ir -1.4442 7.9887 'International Tables Vol C Tables 4.2.6.8 and 6.1.1.4'

loop_
_geom_angle_atom_site_label_1
_geom_angle_atom_site_label_2
_geom_angle_atom_site_label_3
_geom_angle
C321 Ir1 C221 84.91(10)
C321 Ir1 N211 94.68(10)
C221 Ir1 N211 80.24(10)
C321 Ir1 N311 80.51(9)
C221 Ir1 N311 98.09(10)
N211 Ir1 N311 175.06(9)
C321 Ir1 N111 96.15(9)
C221 Ir1 N111 176.54(10)
N211 Ir1 N111 96.37(9)
N311 Ir1 N111 85.34(8)
C321 Ir1 N122 171.02(9)
C221 Ir1 N122 103.45(9)
N211 Ir1 N122 90.04(8)
N311 Ir1 N122 94.87(8)
N111 Ir1 N122 75.70(8)
C116 N111 C112 118.4(2)
C116 N111 Ir1 125.04(19)
C112 N111 Ir1 116.56(18)
N111 C112 C113 122.2(3)
N111 C112 C123 114.9(2)
C113 C112 C123 122.9(3)
C114 C113 C112 118.7(3)
C114 C113 H113 120.6
C112 C113 H113 120.6
C113 C114 C115 119.4(3)
C113 C114 H114 120.3
C115 C114 H114 120.3
C116 C115 C114 119.2(3)
C116 C115 H115 120.4
C114 C115 H115 120.4
N111 C116 C115 122.1(3)
N111 C116 H116 118.9
C115 C116 H116 118.9
N122 N121 C125 111.0(2)
N122 N121 C126 122.2(2)
C125 N121 C126 126.8(2)
C123 N122 N121 105.6(2)
C123 N122 Ir1 115.45(18)
N121 N122 Ir1 138.95(17)
N122 C123 C124 110.5(2)
N122 C123 C112 117.4(2)
C124 C123 C112 132.1(3)
C125 C124 C123 105.3(2)
C125 C124 H124 127.3
C123 C124 H124 127.3
N121 C125 C124 107.7(2)
N121 C125 H125 126.2
C124 C125 H125 126.2
N121 C126 C151 113.3(2)
N121 C126 H12A 108.9
C151 C126 H12A 108.9
N121 C126 H12B 108.9
C151 C126 H12B 108.9
H12A C126 H12B 107.7
C136 N131 C132 117.1(3)
N131 C132 C133 122.2(3)
N131 C132 C143 117.0(3)
C133 C132 C143 120.8(3)
C132 C133 C134 119.5(3)
C132 C133 H133 120.3
C134 C133 H133 120.3
C133 C134 C135 118.8(3)
C133 C134 H134 120.6
C135 C134 H134 120.6
C136 C135 C134 118.2(3)
C136 C135 H135 120.9
C134 C135 H135 120.9
N131 C136 C135 124.3(3)
N131 C136 H136 117.9
C135 C136 H136 117.9
C145 N141 N142 112.3(2)
C145 N141 C146 127.5(3)
N142 N141 C146 120.2(2)
C143 N142 N141 104.3(2)
N142 C143 C144 111.1(3)
N142 C143 C132 120.8(3)
C144 C143 C132 128.1(3)
C145 C144 C143 105.5(3)
C145 C144 H144 127.3
C143 C144 H144 127.3
N141 C145 C144 106.8(3)
N141 C145 H145 126.6
C144 C145 H145 126.6
N141 C146 C161 113.7(2)
N141 C146 H14A 108.8
C161 C146 H14A 108.8
N141 C146 H14B 108.8
C161 C146 H14B 108.8
H14A C146 H14B 107.7
C152 C151 C156 119.9(2)
C152 C151 C126 122.3(2)
C156 C151 C126 117.7(2)
C151 C152 C153 121.0(3)
C151 C152 H152 119.5
C153 C152 H152 119.5
C154 C153 C152 120.5(3)
C154 C153 H153 119.8
C152 C153 H153 119.8
C153 C154 C155 120.7(3)
C153 C154 H154 119.7
C155 C154 H154 119.7
C156 C155 C154 118.7(2)
C156 C155 C161 119.2(2)
C154 C155 C161 122.1(2)
C164 C156 C155 118.7(2)
C164 C156 C151 122.1(2)
C155 C156 C151 119.2(2)
C162 C161 C155 119.7(3)
C162 C161 C146 121.9(3)
C155 C161 C146 118.4(2)
C161 C162 C163 120.9(3)
C161 C162 H162 119.6
C163 C162 H162 119.6
C164 C163 C162 120.7(3)
C164 C163 H163 119.7
C162 C163 H163 119.7
C163 C164 C156 120.8(3)
C163 C164 H164 119.6
C156 C164 H164 119.6
C216 N211 C212 120.0(2)
C216 N211 Ir1 123.24(19)
C212 N211 Ir1 116.74(19)
N211 C212 C213 119.1(3)
N211 C212 C222 112.9(2)
C213 C212 C222 128.0(3)
C214 C213 C212 120.5(3)
C214 C213 H213 119.7
C212 C213 H213 119.7
C213 C214 C215 119.9(3)
C213 C214 H214 120.0
C215 C214 H214 120.0
C214 C215 C216 118.1(3)
C214 C215 H215 120.9
C216 C215 H215 120.9
N211 C216 C215 122.3(3)
N211 C216 H216 118.9
C215 C216 H216 118.9
C226 C221 C222 118.8(3)
C226 C221 Ir1 127.0(2)
C222 C221 Ir1 114.0(2)
C223 C222 C221 118.3(3)
C223 C222 C212 125.8(3)
C221 C222 C212 115.9(2)
F227 C223 C224 116.7(3)
F227 C223 C222 119.9(3)
C224 C223 C222 123.4(3)
C223 C224 C225 116.4(3)
C223 C224 H224 121.8
C225 C224 H224 121.8
F228 C225 C224 117.4(3)
F228 C225 C226 118.5(3)
C224 C225 C226 124.0(3)
C225 C226 C221 119.1(3)
C225 C226 H226 120.4
C221 C226 H226 120.4
C316 N311 C312 119.6(2)
C316 N311 Ir1 123.85(19)
C312 N311 Ir1 116.31(17)
N311 C312 C313 119.9(2)
N311 C312 C322 113.0(2)
C313 C312 C322 127.1(3)
C314 C313 C312 119.7(3)
C314 C313 H313 120.2
C312 C313 H313 120.2
C315 C314 C313 119.6(3)
C315 C314 H314 120.2
C313 C314 H314 120.2
C314 C315 C316 118.9(3)
C314 C315 H315 120.6
C316 C315 H315 120.6
N311 C316 C315 122.4(3)
N311 C316 H316 118.8
C315 C316 H316 118.8
C326 C321 C322 118.6(2)
C326 C321 Ir1 127.0(2)
C322 C321 Ir1 114.37(18)
C323 C322 C321 118.6(2)
C323 C322 C312 125.8(2)
C321 C322 C312 115.6(2)
F327 C323 C324 116.6(2)
F327 C323 C322 120.2(2)
C324 C323 C322 123.2(3)
C325 C324 C323 116.6(3)
C325 C324 H324 121.7
C323 C324 H324 121.7
F328 C325 C324 117.6(2)
F328 C325 C326 118.8(2)
C324 C325 C326 123.7(3)
C325 C326 C321 119.4(2)
C325 C326 H326 120.3
C321 C326 H326 120.3
O13 N14 O11 119.1(2)
O13 N14 O12 120.0(2)
O11 N14 O12 120.9(2)
Cl2X C13X Cl1X 110.87(17)
Cl2X C13X H13A 109.5
Cl1X C13X H13A 109.5
Cl2X C13X H13B 109.5
Cl1X C13X H13B 109.5
H13A C13X H13B 108.1
Cl2Y C13Y Cl1Y 111.02(19)
Cl2Y C13Y H13C 109.4
Cl1Y C13Y H13C 109.4
Cl2Y C13Y H13D 109.4
Cl1Y C13Y H13D 109.4
H13C C13Y H13D 108.0
Cl21 C23S Cl22 112.21(19)
Cl21 C23S H23A 109.2
Cl22 C23S H23A 109.2
Cl21 C23S H23B 109.2
Cl22 C23S H23B 109.2
H23A C23S H23B 107.9

loop_
_geom_bond_atom_site_label_1
_geom_bond_atom_site_label_2
_geom_bond_distance
Ir1 C321 2.004(3)
Ir1 C221 2.009(3)
Ir1 N211 2.046(2)
Ir1 N311 2.049(2)
Ir1 N111 2.153(2)
Ir1 N122 2.158(2)
N111 C116 1.343(3)
N111 C112 1.359(3)
C112 C113 1.387(4)
C112 C123 1.454(4)
C113 C114 1.377(4)
C113 H113 0.9500
C114 C115 1.386(4)
C114 H114 0.9500
C115 C116 1.381(4)
C115 H115 0.9500
C116 H116 0.9500
N121 N122 1.351(3)
N121 C125 1.356(3)
N121 C126 1.454(3)
N122 C123 1.348(3)
C123 C124 1.398(4)
C124 C125 1.368(4)
C124 H124 0.9500
C125 H125 0.9500
C126 C151 1.514(4)
C126 H12A 0.9900
C126 H12B 0.9900
N131 C136 1.344(4)
N131 C132 1.352(4)
C132 C133 1.379(5)
C132 C143 1.466(4)
C133 C134 1.384(5)
C133 H133 0.9500
C134 C135 1.386(5)
C134 H134 0.9500
C135 C136 1.366(5)
C135 H135 0.9500
C136 H136 0.9500
N141 C145 1.353(4)
N141 N142 1.353(3)
N141 C146 1.448(4)
N142 C143 1.343(4)
C143 C144 1.400(4)
C144 C145 1.362(5)
C144 H144 0.9500
C145 H145 0.9500
C146 C161 1.519(4)
C146 H14A 0.9900
C146 H14B 0.9900
C151 C152 1.366(4)
C151 C156 1.429(4)
C152 C153 1.410(4)
C152 H152 0.9500
C153 C154 1.362(4)
C153 H153 0.9500
C154 C155 1.427(4)
C154 H154 0.9500
C155 C156 1.422(4)
C155 C161 1.428(4)
C156 C164 1.419(4)
C161 C162 1.371(4)
C162 C163 1.405(4)
C162 H162 0.9500
C163 C164 1.359(4)
C163 H163 0.9500
C164 H164 0.9500
N211 C216 1.344(4)
N211 C212 1.365(4)
C212 C213 1.398(4)
C212 C222 1.460(4)
C213 C214 1.374(5)
C213 H213 0.9500
C214 C215 1.376(5)
C214 H214 0.9500
C215 C216 1.392(4)
C215 H215 0.9500
C216 H216 0.9500
C221 C226 1.393(4)
C221 C222 1.423(4)
C222 C223 1.393(4)
C223 F227 1.362(3)
C223 C224 1.372(5)
C224 C225 1.372(5)
C224 H224 0.9500
C225 F228 1.367(4)
C225 C226 1.376(4)
C226 H226 0.9500
N311 C316 1.337(3)
N311 C312 1.367(3)
C312 C313 1.394(4)
C312 C322 1.471(4)
C313 C314 1.382(4)
C313 H313 0.9500
C314 C315 1.374(4)
C314 H314 0.9500
C315 C316 1.380(4)
C315 H315 0.9500
C316 H316 0.9500
C321 C326 1.402(4)
C321 C322 1.417(4)
C322 C323 1.393(4)
C323 F327 1.352(3)
C323 C324 1.379(4)
C324 C325 1.371(4)
C324 H324 0.9500
C325 F328 1.366(3)
C325 C326 1.379(4)
C326 H326 0.9500
O11 N14 1.249(3)
O12 N14 1.250(3)
O13 N14 1.248(3)
Cl1X C13X 1.771(2)
Cl2X C13X 1.770(2)
C13X H13A 0.9900
C13X H13B 0.9900
Cl1Y C13Y 1.771(2)
Cl2Y C13Y 1.770(2)
C13Y H13C 0.9900
C13Y H13D 0.9900
Cl21 C23S 1.759(4)
Cl22 C23S 1.765(3)
C23S H23A 0.9900
C23S H23B 0.9900

loop_
_geom_torsion_atom_site_label_1
_geom_torsion_atom_site_label_2
_geom_torsion_atom_site_label_3
_geom_torsion_atom_site_label_4
_geom_torsion
C321 Ir1 N111 C116 -0.4(2)
C221 Ir1 N111 C116 107.2(16)
N211 Ir1 N111 C116 95.0(2)
N311 Ir1 N111 C116 -80.3(2)
N122 Ir1 N111 C116 -176.6(2)
C321 Ir1 N111 C112 177.48(19)
C221 Ir1 N111 C112 -74.9(16)
N211 Ir1 N111 C112 -87.09(19)
N311 Ir1 N111 C112 97.56(19)
N122 Ir1 N111 C112 1.32(18)
C116 N111 C112 C113 -1.6(4)
Ir1 N111 C112 C113 -179.6(2)
C116 N111 C112 C123 177.4(2)
Ir1 N111 C112 C123 -0.6(3)
N111 C112 C113 C114 0.8(4)
C123 C112 C113 C114 -178.2(3)
C112 C113 C114 C115 0.8(4)
C113 C114 C115 C116 -1.4(4)
C112 N111 C116 C115 1.0(4)
Ir1 N111 C116 C115 178.80(19)
C114 C115 C116 N111 0.5(4)
C125 N121 N122 C123 -1.0(3)
C126 N121 N122 C123 -179.8(2)
C125 N121 N122 Ir1 -178.7(2)
C126 N121 N122 Ir1 2.4(4)
C321 Ir1 N122 C123 -27.1(7)
C221 Ir1 N122 C123 174.66(19)
N211 Ir1 N122 C123 94.68(19)
N311 Ir1 N122 C123 -85.81(19)
N111 Ir1 N122 C123 -1.88(18)
C321 Ir1 N122 N121 150.5(5)
C221 Ir1 N122 N121 -7.7(3)
N211 Ir1 N122 N121 -87.7(3)
N311 Ir1 N122 N121 91.8(3)
N111 Ir1 N122 N121 175.7(3)
N121 N122 C123 C124 1.0(3)
Ir1 N122 C123 C124 179.36(17)
N121 N122 C123 C112 -176.1(2)
Ir1 N122 C123 C112 2.2(3)
N111 C112 C123 N122 -1.1(3)
C113 C112 C123 N122 177.9(2)
N111 C112 C123 C124 -177.5(3)
C113 C112 C123 C124 1.6(5)
N122 C123 C124 C125 -0.6(3)
C112 C123 C124 C125 175.9(3)
N122 N121 C125 C124 0.6(3)
C126 N121 C125 C124 179.4(2)
C123 C124 C125 N121 0.0(3)
N122 N121 C126 C151 82.6(3)
C125 N121 C126 C151 -96.0(3)
C136 N131 C132 C133 0.2(4)
C136 N131 C132 C143 178.3(3)
N131 C132 C133 C134 -0.9(5)
C143 C132 C133 C134 -178.9(3)
C132 C133 C134 C135 1.5(5)
C133 C134 C135 C136 -1.5(5)
C132 N131 C136 C135 -0.2(5)
C134 C135 C136 N131 0.9(5)
C145 N141 N142 C143 -0.6(3)
C146 N141 N142 C143 -179.5(2)
N141 N142 C143 C144 0.1(3)
N141 N142 C143 C132 178.8(2)
N131 C132 C143 N142 162.9(3)
C133 C132 C143 N142 -19.0(4)
N131 C132 C143 C144 -18.6(4)
C133 C132 C143 C144 159.5(3)
N142 C143 C144 C145 0.5(3)
C132 C143 C144 C145 -178.1(3)
N142 N141 C145 C144 0.9(3)
C146 N141 C145 C144 179.7(3)
C143 C144 C145 N141 -0.8(3)
C145 N141 C146 C161 -90.9(4)
N142 N141 C146 C161 87.8(3)
N121 C126 C151 C152 9.0(4)
N121 C126 C151 C156 -171.4(2)
C156 C151 C152 C153 1.2(4)
C126 C151 C152 C153 -179.2(2)
C151 C152 C153 C154 0.4(4)
C152 C153 C154 C155 -1.1(4)
C153 C154 C155 C156 0.2(4)
C153 C154 C155 C161 180.0(3)
C154 C155 C156 C164 -178.0(3)
C161 C155 C156 C164 2.2(4)
C154 C155 C156 C151 1.3(4)
C161 C155 C156 C151 -178.5(2)
C152 C151 C156 C164 177.3(3)
C126 C151 C156 C164 -2.3(4)
C152 C151 C156 C155 -2.0(4)
C126 C151 C156 C155 178.4(2)
C156 C155 C161 C162 -0.7(4)
C154 C155 C161 C162 179.5(3)
C156 C155 C161 C146 179.8(3)
C154 C155 C161 C146 0.0(4)
N141 C146 C161 C162 -3.8(4)
N141 C146 C161 C155 175.7(3)
C155 C161 C162 C163 -1.2(4)
C146 C161 C162 C163 178.3(3)
C161 C162 C163 C164 1.6(5)
C162 C163 C164 C156 0.0(4)
C155 C156 C164 C163 -1.9(4)
C151 C156 C164 C163 178.8(3)
C321 Ir1 N211 C216 98.4(2)
C221 Ir1 N211 C216 -177.6(2)
N311 Ir1 N211 C216 111.8(10)
N111 Ir1 N211 C216 1.7(2)
N122 Ir1 N211 C216 -73.9(2)
C321 Ir1 N211 C212 -80.1(2)
C221 Ir1 N211 C212 3.88(19)
N311 Ir1 N211 C212 -66.8(11)
N111 Ir1 N211 C212 -176.86(19)
N122 Ir1 N211 C212 107.52(19)
C216 N211 C212 C213 -1.9(4)
Ir1 N211 C212 C213 176.7(2)
C216 N211 C212 C222 178.6(2)
Ir1 N211 C212 C222 -2.8(3)
N211 C212 C213 C214 1.6(4)
C222 C212 C213 C214 -178.9(3)
C212 C213 C214 C215 -0.6(5)
C213 C214 C215 C216 -0.1(5)
C212 N211 C216 C215 1.2(4)
Ir1 N211 C216 C215 -177.3(2)
C214 C215 C216 N211 -0.2(5)
C321 Ir1 C221 C226 -83.9(2)
N211 Ir1 C221 C226 -179.6(3)
N311 Ir1 C221 C226 -4.3(3)
N111 Ir1 C221 C226 168.2(14)
N122 Ir1 C221 C226 92.7(2)
C321 Ir1 C221 C222 91.6(2)
N211 Ir1 C221 C222 -4.03(19)
N311 Ir1 C221 C222 171.27(19)
N111 Ir1 C221 C222 -16.3(17)
N122 Ir1 C221 C222 -91.7(2)
C226 C221 C222 C223 -0.7(4)
Ir1 C221 C222 C223 -176.7(2)
C226 C221 C222 C212 179.8(2)
Ir1 C221 C222 C212 3.8(3)
N211 C212 C222 C223 179.9(3)
C213 C212 C222 C223 0.4(5)
N211 C212 C222 C221 -0.7(3)
C213 C212 C222 C221 179.8(3)
C221 C222 C223 F227 -179.7(2)
C212 C222 C223 F227 -0.2(4)
C221 C222 C223 C224 1.1(4)
C212 C222 C223 C224 -179.4(3)
F227 C223 C224 C225 -179.6(3)
C222 C223 C224 C225 -0.4(5)
C223 C224 C225 F228 177.9(3)
C223 C224 C225 C226 -0.7(5)
F228 C225 C226 C221 -177.5(3)
C224 C225 C226 C221 1.1(5)
C222 C221 C226 C225 -0.3(4)
Ir1 C221 C226 C225 175.0(2)
C321 Ir1 N311 C316 -177.6(2)
C221 Ir1 N311 C316 99.0(2)
N211 Ir1 N311 C316 168.9(9)
N111 Ir1 N311 C316 -80.6(2)
N122 Ir1 N311 C316 -5.4(2)
C321 Ir1 N311 C312 -3.65(18)
C221 Ir1 N311 C312 -87.06(19)
N211 Ir1 N311 C312 -17.2(11)
N111 Ir1 N311 C312 93.39(18)
N122 Ir1 N311 C312 168.58(18)
C316 N311 C312 C313 0.2(4)
Ir1 N311 C312 C313 -174.0(2)
C316 N311 C312 C322 178.9(2)
Ir1 N311 C312 C322 4.7(3)
N311 C312 C313 C314 0.3(4)
C322 C312 C313 C314 -178.2(3)
C312 C313 C314 C315 -0.3(4)
C313 C314 C315 C316 -0.3(4)
C312 N311 C316 C315 -0.7(4)
Ir1 N311 C316 C315 173.0(2)
C314 C315 C316 N311 0.8(4)
C221 Ir1 C321 C326 -78.8(2)
N211 Ir1 C321 C326 1.0(2)
N311 Ir1 C321 C326 -177.9(2)
N111 Ir1 C321 C326 97.9(2)
N122 Ir1 C321 C326 122.5(6)
C221 Ir1 C321 C322 100.8(2)
N211 Ir1 C321 C322 -179.43(19)
N311 Ir1 C321 C322 1.72(18)
N111 Ir1 C321 C322 -82.50(19)
N122 Ir1 C321 C322 -57.9(7)
C326 C321 C322 C323 0.4(4)
Ir1 C321 C322 C323 -179.22(19)
C326 C321 C322 C312 179.9(2)
Ir1 C321 C322 C312 0.2(3)
N311 C312 C322 C323 176.2(2)
C313 C312 C322 C323 -5.2(4)
N311 C312 C322 C321 -3.2(3)
C313 C312 C322 C321 175.4(3)
C321 C322 C323 F327 179.4(2)
C312 C322 C323 F327 0.0(4)
C321 C322 C323 C324 -0.2(4)
C312 C322 C323 C324 -179.6(3)
F327 C323 C324 C325 -179.7(2)
C322 C323 C324 C325 0.0(4)
C323 C324 C325 F328 -179.9(2)
C323 C324 C325 C326 0.1(4)
F328 C325 C326 C321 -179.9(2)
C324 C325 C326 C321 0.1(4)
C322 C321 C326 C325 -0.3(4)
Ir1 C321 C326 C325 179.2(2)
